data_7716375
loop_
_publ_author_name
'Robson, Max E.'
'Johnson, Andrew L.'

_publ_section_title
;
 Zinc and cadmium thioamidate complexes: rational design of single-source
 precursors for the AACVD of ZnS.
;
_journal_issue 27
_journal_name_full 'Dalton transactions (Cambridge, England : 2003)'
_journal_page_first 11380
_journal_page_last 11392
_journal_paper_doi 10.1039/d4dt01278j
_journal_volume 53
_journal_year 2024
_chemical_formula_moiety 'C28 H56 N4 S4 Zn2'
_chemical_formula_sum 'C28 H56 N4 S4 Zn2'
_chemical_formula_weight 707.74
_chemical_properties_physical Air-sensitive
_space_group_crystal_system monoclinic
_space_group_IT_number 14
_space_group_name_Hall '-P 2ybc'
_space_group_name_H-M_alt 'P 1 21/c 1'
_atom_sites_solution_hydrogens geom
_atom_sites_solution_primary dual
_audit_creation_method SHELXL-2018/3
_audit_update_record
;
2024-04-25 deposited with the CCDC.	2024-06-17 downloaded from the CCDC.
;
_cell_angle_alpha 90
_cell_angle_beta 108.432(7)
_cell_angle_gamma 90
_cell_formula_units_Z 2
_cell_length_a 11.9996(9)
_cell_length_b 10.6361(5)
_cell_length_c 14.8354(9)
_cell_measurement_reflns_used 5111
_cell_measurement_temperature 150(2)
_cell_measurement_theta_max 27.4370
_cell_measurement_theta_min 3.2670
_cell_volume 1796.3(2)
_computing_cell_refinement 'CrysAlisPro 1.171.41.93a (Rigaku OD, 2020)'
_computing_data_collection 'CrysAlisPro 1.171.41.93a (Rigaku OD, 2020)'
_computing_data_reduction 'CrysAlisPro 1.171.41.93a (Rigaku OD, 2020)'
_computing_molecular_graphics 'ORTEP3 for Windows - Farrugia, L. J. J. Appl. Crystallogr. 1997, 30, 565'
_computing_publication_material
;
 'WinGX publication routines, Farrugia, 
 L. J., J. Appl. Crystallogr., 1999, 32, 837-838
;
_computing_structure_refinement
;
 SHELXL-2018/3 (Sheldrick, 2018)
 Sheldrick GM (2008) Acta Crystallogr A64:112--122 and 
 C. B. H\"ubschle, G. M. Sheldrick and B. Dittrich
 ShelXle: a Qt graphical user interface for SHELXL
 J. Appl. Cryst., 44, (2011) 1281-1284.
;
_computing_structure_solution
; 
 SHELXT
 Sheldrick, G. M. (2008). Acta Cryst. A64, 112-122.
;
_diffrn_ambient_environment N~2~
_diffrn_ambient_temperature 150.01(10)
_diffrn_detector 'CCD plate'
_diffrn_detector_area_resol_mean 8.0734
_diffrn_detector_type EosS2
_diffrn_measured_fraction_theta_full 0.998
_diffrn_measured_fraction_theta_max 0.969
_diffrn_measurement_device 'four-circle diffractometer'
_diffrn_measurement_device_type 'New Xcalibur, EosS2'
_diffrn_measurement_method '\w scans'
_diffrn_radiation_monochromator graphite
_diffrn_radiation_probe x-ray
_diffrn_radiation_type 'Mo K\a'
_diffrn_radiation_wavelength 0.71073
_diffrn_reflns_av_unetI/netI 0.0772
_diffrn_reflns_Laue_measured_fraction_full 0.998
_diffrn_reflns_Laue_measured_fraction_max 0.969
_diffrn_reflns_limit_h_max 15
_diffrn_reflns_limit_h_min -15
_diffrn_reflns_limit_k_max 13
_diffrn_reflns_limit_k_min -13
_diffrn_reflns_limit_l_max 19
_diffrn_reflns_limit_l_min -19
_diffrn_reflns_number 6297
_diffrn_reflns_point_group_measured_fraction_full 0.998
_diffrn_reflns_point_group_measured_fraction_max 0.969
_diffrn_reflns_theta_full 25.242
_diffrn_reflns_theta_max 27.553
_diffrn_reflns_theta_min 2.882
_diffrn_source 'fine-focus sealed X-ray tube'
_diffrn_source_type 'Enhance (Mo) X-ray Source'
_exptl_absorpt_coefficient_mu 1.590
_exptl_absorpt_correction_T_max 1.00000
_exptl_absorpt_correction_T_min 0.86426
_exptl_absorpt_correction_type multi-scan
_exptl_absorpt_process_details
;
CrysAlisPro 1.171.41.93a (Rigaku Oxford Diffraction, 2020)
Empirical absorption correction using spherical harmonics,
implemented in SCALE3 ABSPACK scaling algorithm.
;
_exptl_crystal_colour colourless
_exptl_crystal_density_diffrn 1.309
_exptl_crystal_description block
_exptl_crystal_F_000 752
_exptl_crystal_size_max 0.380
_exptl_crystal_size_mid 0.300
_exptl_crystal_size_min 0.180
_refine_diff_density_max 0.734
_refine_diff_density_min -0.442
_refine_diff_density_rms 0.074
_refine_ls_extinction_method none
_refine_ls_goodness_of_fit_ref 0.879
_refine_ls_hydrogen_treatment constr
_refine_ls_matrix_type full
_refine_ls_number_parameters 181
_refine_ls_number_reflns 6297
_refine_ls_number_restraints 0
_refine_ls_restrained_S_all 0.879
_refine_ls_R_factor_all 0.0590
_refine_ls_R_factor_gt 0.0349
_refine_ls_shift/su_max 0.001
_refine_ls_shift/su_mean 0.000
_refine_ls_structure_factor_coef Fsqd
_refine_ls_weighting_details 'w=1/[\s^2^(Fo^2^)+(0.0309P)^2^] where P=(Fo^2^+2Fc^2^)/3'
_refine_ls_weighting_scheme calc
_refine_ls_wR_factor_gt 0.0650
_refine_ls_wR_factor_ref 0.0673
_reflns_Friedel_coverage 0.000
_reflns_number_gt 4197
_reflns_number_total 6297
_reflns_threshold_expression 'I > 2\s(I)'
_twin_special_details
;
Component 2 rotated by 179.8429\% 
around [-0.71 0.00 0.71] (reciprocal) or [-0.88 -0.00 0.47] (direct)
;
_cod_data_source_file d4dt01278j2.cif
_cod_data_source_block e21alj09
_cod_depositor_comments 'Adding full bibliography for 7716374--7716379.cif.'
_cod_original_sg_symbol_H-M 'P 21/c'
_cod_database_code 7716375
_shelx_shelxl_version_number 2018/3
_shelx_space_group_comment
;
The symmetry employed for this shelxl refinement is uniquely defined
by the following loop, which should always be used as a source of
symmetry information in preference to the above space-group names.
They are only intended as comments.
;
_shelx_estimated_absorpt_t_min 0.583
_shelx_estimated_absorpt_t_max 0.763
_oxdiff_exptl_absorpt_empirical_full_min 0.787
_oxdiff_exptl_absorpt_empirical_full_max 1.270
_oxdiff_exptl_absorpt_empirical_details
;
Empirical correction (ABSPACK) includes:
- Absorption correction using spherical harmonics
- Frame scaling
;
_oxdiff_twin_integration_method simultaneous

loop_
_space_group_symop_operation_xyz
'x, y, z'
'-x, y+1/2, -z+1/2'
'-x, -y, -z'
'x, -y-1/2, z-1/2'

loop_
_atom_site_label
_atom_site_type_symbol
_atom_site_fract_x
_atom_site_fract_y
_atom_site_fract_z
_atom_site_U_iso_or_equiv
_atom_site_adp_type
_atom_site_occupancy
_atom_site_site_symmetry_order
_atom_site_calc_flag
_atom_site_refinement_flags_posn
_atom_site_refinement_flags_adp
_atom_site_refinement_flags_occupancy
_atom_site_disorder_assembly
_atom_site_disorder_group
Zn1 Zn 0.65673(3) 0.55118(3) 0.56343(2) 0.02179(10) Uani 1 1 d . . . . .
S1 S 0.81360(7) 0.64575(6) 0.69794(5) 0.0297(2) Uani 1 1 d . . . . .
S2 S 0.51510(6) 0.42743(6) 0.39452(5) 0.02224(17) Uani 1 1 d . . . . .
N1 N 0.79228(19) 0.42996(19) 0.61542(15) 0.0238(5) Uani 1 1 d . . . . .
N2 N 0.62787(19) 0.63925(19) 0.43631(14) 0.0208(5) Uani 1 1 d . . . . .
C1 C 0.8620(2) 0.4955(2) 0.6842(2) 0.0278(7) Uani 1 1 d . . . . .
C2 C 0.9806(3) 0.4519(3) 0.7498(2) 0.0498(10) Uani 1 1 d . . . . .
H2 H 0.987619 0.359303 0.741240 0.060 Uiso 1 1 calc R U . . .
C3 C 1.0775(3) 0.5172(4) 0.7238(3) 0.0835(15) Uani 1 1 d . . . . .
H3A H 1.073179 0.494513 0.658760 0.125 Uiso 1 1 calc R U . . .
H3B H 1.153689 0.491293 0.767750 0.125 Uiso 1 1 calc R U . . .
H3C H 1.068691 0.608465 0.727971 0.125 Uiso 1 1 calc R U . . .
C4 C 0.9925(3) 0.4777(3) 0.8540(2) 0.0717(13) Uani 1 1 d . . . . .
H4A H 0.992395 0.568641 0.864585 0.107 Uiso 1 1 calc R U . . .
H4B H 1.066367 0.441699 0.894982 0.107 Uiso 1 1 calc R U . . .
H4C H 0.926420 0.439215 0.869241 0.107 Uiso 1 1 calc R U . . .
C5 C 0.8201(3) 0.3045(3) 0.5871(2) 0.0390(9) Uani 1 1 d . . . . .
H5 H 0.892684 0.272654 0.636025 0.047 Uiso 1 1 calc R U . . .
C6 C 0.7194(3) 0.2156(3) 0.5816(2) 0.0523(11) Uani 1 1 d . . . . .
H6A H 0.709695 0.207817 0.644460 0.078 Uiso 1 1 calc R U . . .
H6B H 0.736598 0.132734 0.560167 0.078 Uiso 1 1 calc R U . . .
H6C H 0.646943 0.248619 0.536422 0.078 Uiso 1 1 calc R U . . .
C7 C 0.8434(3) 0.3162(3) 0.4925(2) 0.0606(11) Uani 1 1 d . . . . .
H7A H 0.773682 0.350590 0.444748 0.091 Uiso 1 1 calc R U . . .
H7B H 0.861159 0.233008 0.472034 0.091 Uiso 1 1 calc R U . . .
H7C H 0.910327 0.372402 0.499628 0.091 Uiso 1 1 calc R U . . .
C11 C 0.5543(2) 0.5799(2) 0.36752(18) 0.0207(6) Uani 1 1 d . . . . .
C12 C 0.5077(3) 0.6244(3) 0.26573(19) 0.0343(8) Uani 1 1 d . . . . .
H12 H 0.517597 0.717805 0.266031 0.041 Uiso 1 1 calc R U . . .
C13 C 0.5808(3) 0.5691(4) 0.2098(2) 0.0709(13) Uani 1 1 d . . . . .
H13A H 0.662069 0.598527 0.236267 0.106 Uiso 1 1 calc R U . . .
H13B H 0.549033 0.595530 0.143263 0.106 Uiso 1 1 calc R U . . .
H13C H 0.579049 0.477128 0.213390 0.106 Uiso 1 1 calc R U . . .
C14 C 0.3780(3) 0.5963(3) 0.21857(19) 0.0400(9) Uani 1 1 d . . . . .
H14A H 0.365532 0.505119 0.216620 0.060 Uiso 1 1 calc R U . . .
H14B H 0.352845 0.629717 0.153693 0.060 Uiso 1 1 calc R U . . .
H14C H 0.332124 0.635797 0.254999 0.060 Uiso 1 1 calc R U . . .
C15 C 0.6839(3) 0.7594(2) 0.42344(18) 0.0298(8) Uani 1 1 d . . . . .
H15 H 0.651745 0.785798 0.355416 0.036 Uiso 1 1 calc R U . . .
C16 C 0.8158(3) 0.7372(3) 0.4481(2) 0.0463(9) Uani 1 1 d . . . . .
H16A H 0.848286 0.713410 0.515166 0.070 Uiso 1 1 calc R U . . .
H16B H 0.853821 0.814444 0.436760 0.070 Uiso 1 1 calc R U . . .
H16C H 0.829921 0.669498 0.408260 0.070 Uiso 1 1 calc R U . . .
C17 C 0.6548(3) 0.8591(2) 0.48532(19) 0.0388(9) Uani 1 1 d . . . . .
H17A H 0.569344 0.869505 0.467075 0.058 Uiso 1 1 calc R U . . .
H17B H 0.690890 0.939018 0.476862 0.058 Uiso 1 1 calc R U . . .
H17C H 0.685157 0.833372 0.552079 0.058 Uiso 1 1 calc R U . . .

loop_
_atom_site_aniso_label
_atom_site_aniso_U_11
_atom_site_aniso_U_22
_atom_site_aniso_U_33
_atom_site_aniso_U_23
_atom_site_aniso_U_13
_atom_site_aniso_U_12
Zn1 0.02332(19) 0.02048(16) 0.02002(16) 0.00235(16) 0.00464(12) 0.00065(15)
S1 0.0303(5) 0.0208(4) 0.0310(4) -0.0034(3) -0.0004(3) 0.0002(3)
S2 0.0261(4) 0.0174(4) 0.0230(3) -0.0007(3) 0.0076(3) -0.0015(3)
N1 0.0237(13) 0.0210(12) 0.0249(12) -0.0009(11) 0.0052(10) 0.0027(11)
N2 0.0258(14) 0.0190(12) 0.0186(12) -0.0014(10) 0.0086(10) -0.0036(10)
C1 0.0233(17) 0.0241(14) 0.0332(17) -0.0011(14) 0.0051(14) 0.0010(13)
C2 0.0276(19) 0.0288(17) 0.071(2) -0.0139(19) -0.0155(17) 0.0093(16)
C3 0.027(2) 0.140(4) 0.076(3) -0.046(3) 0.005(2) 0.009(2)
C4 0.052(2) 0.082(3) 0.054(2) 0.031(2) -0.0218(19) -0.004(2)
C5 0.033(2) 0.0302(17) 0.0423(19) -0.0134(16) -0.0047(16) 0.0135(15)
C6 0.065(3) 0.0206(16) 0.055(2) -0.0083(16) -0.0034(19) 0.0023(17)
C7 0.044(2) 0.075(3) 0.062(2) -0.033(2) 0.0170(19) 0.011(2)
C11 0.0261(16) 0.0197(15) 0.0194(14) 0.0013(12) 0.0114(12) 0.0003(12)
C12 0.048(2) 0.0323(18) 0.0199(16) 0.0022(14) 0.0063(15) -0.0167(16)
C13 0.043(2) 0.151(4) 0.0242(17) -0.002(2) 0.0195(16) -0.007(3)
C14 0.043(2) 0.0449(19) 0.0248(16) 0.0058(15) 0.0008(15) 0.0095(16)
C15 0.047(2) 0.0233(15) 0.0181(15) 0.0005(13) 0.0097(14) -0.0138(15)
C16 0.051(2) 0.052(2) 0.042(2) -0.0120(17) 0.0225(17) -0.0251(18)
C17 0.063(2) 0.0195(16) 0.0293(17) 0.0003(14) 0.0074(16) -0.0049(15)

loop_
_atom_type_symbol
_atom_type_description
_atom_type_scat_dispersion_real
_atom_type_scat_dispersion_imag
_atom_type_scat_source
C C 0.0033 0.0016 'International Tables Vol C Tables 4.2.6.8 and 6.1.1.4'
H H 0.0000 0.0000 'International Tables Vol C Tables 4.2.6.8 and 6.1.1.4'
N N 0.0061 0.0033 'International Tables Vol C Tables 4.2.6.8 and 6.1.1.4'
S S 0.1246 0.1234 'International Tables Vol C Tables 4.2.6.8 and 6.1.1.4'
Zn Zn 0.2839 1.4301 'International Tables Vol C Tables 4.2.6.8 and 6.1.1.4'

loop_
_geom_angle_atom_site_label_1
_geom_angle_atom_site_label_2
_geom_angle_atom_site_label_3
_geom_angle
_geom_angle_site_symmetry_1
_geom_angle_site_symmetry_3
_geom_angle_publ_flag
N1 Zn1 N2 121.76(9) . . ?
N1 Zn1 S2 128.85(7) . 3_666 ?
N2 Zn1 S2 107.18(7) . 3_666 ?
N1 Zn1 S1 68.81(6) . . ?
N2 Zn1 S1 114.97(6) . . ?
S2 Zn1 S1 104.70(3) 3_666 . ?
C1 S1 Zn1 74.27(9) . . ?
C11 S2 Zn1 106.89(9) . 3_666 ?
C1 N1 C5 124.4(2) . . ?
C1 N1 Zn1 101.38(17) . . ?
C5 N1 Zn1 134.16(17) . . ?
C11 N2 C15 123.1(2) . . ?
C11 N2 Zn1 112.51(17) . . ?
C15 N2 Zn1 124.35(16) . . ?
N1 C1 C2 125.4(2) . . ?
N1 C1 S1 115.5(2) . . ?
C2 C1 S1 119.1(2) . . ?
C3 C2 C1 109.7(3) . . ?
C3 C2 C4 110.0(3) . . ?
C1 C2 C4 111.2(3) . . ?
C3 C2 H2 108.6 . . ?
C1 C2 H2 108.6 . . ?
C4 C2 H2 108.6 . . ?
C2 C3 H3A 109.5 . . ?
C2 C3 H3B 109.5 . . ?
H3A C3 H3B 109.5 . . ?
C2 C3 H3C 109.5 . . ?
H3A C3 H3C 109.5 . . ?
H3B C3 H3C 109.5 . . ?
C2 C4 H4A 109.5 . . ?
C2 C4 H4B 109.5 . . ?
H4A C4 H4B 109.5 . . ?
C2 C4 H4C 109.5 . . ?
H4A C4 H4C 109.5 . . ?
H4B C4 H4C 109.5 . . ?
N1 C5 C6 109.5(3) . . ?
N1 C5 C7 108.3(3) . . ?
C6 C5 C7 112.1(3) . . ?
N1 C5 H5 109.0 . . ?
C6 C5 H5 109.0 . . ?
C7 C5 H5 109.0 . . ?
C5 C6 H6A 109.5 . . ?
C5 C6 H6B 109.5 . . ?
H6A C6 H6B 109.5 . . ?
C5 C6 H6C 109.5 . . ?
H6A C6 H6C 109.5 . . ?
H6B C6 H6C 109.5 . . ?
C5 C7 H7A 109.5 . . ?
C5 C7 H7B 109.5 . . ?
H7A C7 H7B 109.5 . . ?
C5 C7 H7C 109.5 . . ?
H7A C7 H7C 109.5 . . ?
H7B C7 H7C 109.5 . . ?
N2 C11 C12 125.7(2) . . ?
N2 C11 S2 115.85(19) . . ?
C12 C11 S2 118.20(19) . . ?
C13 C12 C11 109.4(2) . . ?
C13 C12 C14 111.1(2) . . ?
C11 C12 C14 113.6(2) . . ?
C13 C12 H12 107.5 . . ?
C11 C12 H12 107.5 . . ?
C14 C12 H12 107.5 . . ?
C12 C13 H13A 109.5 . . ?
C12 C13 H13B 109.5 . . ?
H13A C13 H13B 109.5 . . ?
C12 C13 H13C 109.5 . . ?
H13A C13 H13C 109.5 . . ?
H13B C13 H13C 109.5 . . ?
C12 C14 H14A 109.5 . . ?
C12 C14 H14B 109.5 . . ?
H14A C14 H14B 109.5 . . ?
C12 C14 H14C 109.5 . . ?
H14A C14 H14C 109.5 . . ?
H14B C14 H14C 109.5 . . ?
N2 C15 C17 108.9(2) . . ?
N2 C15 C16 108.3(2) . . ?
C17 C15 C16 112.6(2) . . ?
N2 C15 H15 109.0 . . ?
C17 C15 H15 109.0 . . ?
C16 C15 H15 109.0 . . ?
C15 C16 H16A 109.5 . . ?
C15 C16 H16B 109.5 . . ?
H16A C16 H16B 109.5 . . ?
C15 C16 H16C 109.5 . . ?
H16A C16 H16C 109.5 . . ?
H16B C16 H16C 109.5 . . ?
C15 C17 H17A 109.5 . . ?
C15 C17 H17B 109.5 . . ?
H17A C17 H17B 109.5 . . ?
C15 C17 H17C 109.5 . . ?
H17A C17 H17C 109.5 . . ?
H17B C17 H17C 109.5 . . ?

loop_
_geom_bond_atom_site_label_1
_geom_bond_atom_site_label_2
_geom_bond_distance
_geom_bond_site_symmetry_2
_geom_bond_publ_flag
Zn1 N1 2.027(2) . ?
Zn1 N2 2.035(2) . ?
Zn1 S2 2.3464(8) 3_666 ?
Zn1 S1 2.4822(7) . ?
S1 C1 1.734(3) . ?
S2 C11 1.769(2) . ?
N1 C1 1.299(3) . ?
N1 C5 1.469(3) . ?
N2 C11 1.284(3) . ?
N2 C15 1.484(3) . ?
C1 C2 1.520(4) . ?
C2 C3 1.506(5) . ?
C2 C4 1.533(5) . ?
C2 H2 1.0000 . ?
C3 H3A 0.9800 . ?
C3 H3B 0.9800 . ?
C3 H3C 0.9800 . ?
C4 H4A 0.9800 . ?
C4 H4B 0.9800 . ?
C4 H4C 0.9800 . ?
C5 C6 1.515(4) . ?
C5 C7 1.521(4) . ?
C5 H5 1.0000 . ?
C6 H6A 0.9800 . ?
C6 H6B 0.9800 . ?
C6 H6C 0.9800 . ?
C7 H7A 0.9800 . ?
C7 H7B 0.9800 . ?
C7 H7C 0.9800 . ?
C11 C12 1.511(3) . ?
C12 C13 1.506(4) . ?
C12 C14 1.520(4) . ?
C12 H12 1.0000 . ?
C13 H13A 0.9800 . ?
C13 H13B 0.9800 . ?
C13 H13C 0.9800 . ?
C14 H14A 0.9800 . ?
C14 H14B 0.9800 . ?
C14 H14C 0.9800 . ?
C15 C17 1.514(4) . ?
C15 C16 1.526(4) . ?
C15 H15 1.0000 . ?
C16 H16A 0.9800 . ?
C16 H16B 0.9800 . ?
C16 H16C 0.9800 . ?
C17 H17A 0.9800 . ?
C17 H17B 0.9800 . ?
C17 H17C 0.9800 . ?

loop_
_geom_torsion_atom_site_label_1
_geom_torsion_atom_site_label_2
_geom_torsion_atom_site_label_3
_geom_torsion_atom_site_label_4
_geom_torsion
_geom_torsion_site_symmetry_1
_geom_torsion_site_symmetry_2
_geom_torsion_site_symmetry_3
_geom_torsion_site_symmetry_4
_geom_torsion_publ_flag
C5 N1 C1 C2 -3.2(5) . . . . ?
Zn1 N1 C1 C2 -179.8(3) . . . . ?
C5 N1 C1 S1 175.4(2) . . . . ?
Zn1 N1 C1 S1 -1.2(2) . . . . ?
Zn1 S1 C1 N1 1.0(2) . . . . ?
Zn1 S1 C1 C2 179.7(3) . . . . ?
N1 C1 C2 C3 105.8(4) . . . . ?
S1 C1 C2 C3 -72.7(4) . . . . ?
N1 C1 C2 C4 -132.2(3) . . . . ?
S1 C1 C2 C4 49.3(4) . . . . ?
C1 N1 C5 C6 129.4(3) . . . . ?
Zn1 N1 C5 C6 -55.2(4) . . . . ?
C1 N1 C5 C7 -108.1(3) . . . . ?
Zn1 N1 C5 C7 67.3(3) . . . . ?
C15 N2 C11 C12 -4.0(4) . . . . ?
Zn1 N2 C11 C12 175.5(2) . . . . ?
C15 N2 C11 S2 170.7(2) . . . . ?
Zn1 N2 C11 S2 -9.9(3) . . . . ?
Zn1 S2 C11 N2 93.7(2) 3_666 . . . ?
Zn1 S2 C11 C12 -91.3(2) 3_666 . . . ?
N2 C11 C12 C13 94.7(3) . . . . ?
S2 C11 C12 C13 -79.8(3) . . . . ?
N2 C11 C12 C14 -140.6(3) . . . . ?
S2 C11 C12 C14 44.9(3) . . . . ?
C11 N2 C15 C17 121.7(3) . . . . ?
Zn1 N2 C15 C17 -57.6(3) . . . . ?
C11 N2 C15 C16 -115.6(3) . . . . ?
Zn1 N2 C15 C16 65.1(3) . . . . ?

loop_
_twin_individual_id
_twin_individual_mass_fraction_refined
_oxdiff_twin_reflns_isolated
_oxdiff_twin_reflns_overlapped
_twin_individual_twin_lattice_type
_twin_individual_twin_matrix_11
_twin_individual_twin_matrix_12
_twin_individual_twin_matrix_13
_twin_individual_twin_matrix_21
_twin_individual_twin_matrix_22
_twin_individual_twin_matrix_23
_twin_individual_twin_matrix_31
_twin_individual_twin_matrix_32
_twin_individual_twin_matrix_33
1 0.7772 4558 8263 ref 1.0000 0.0000 0.0000 0.0000 1.0000 0.0000 0.0000 0.0000 1.0000
2 0.2228 4536 8263 nmt 0.3051 -0.0003 -0.6962 0.0014 -1.0005 0.0005 -1.3050 -0.0000 -0.3024
